data_7107934
loop_
_publ_author_name
'Kazuhiro Hata'
'Yasutomo Segawa'
'Kenichiro Itami'

_publ_section_title
;
 1,3,5-Triaryl 2-pyridylidene: base-promoted generation and complexation
;
_journal_name_full Chem.Commun.
_journal_page_first 6642
_journal_paper_doi 10.1039/c2cc33184e
_journal_volume 48
_journal_year 2012
_chemical_formula_sum 'C30 H29 N'
_chemical_formula_weight 403.54
_chemical_name_systematic
;
?
;
_space_group_IT_number 2
_symmetry_cell_setting triclinic
_symmetry_space_group_name_Hall '-P 1'
_symmetry_space_group_name_H-M 'P -1'
_atom_sites_solution_hydrogens geom
_atom_sites_solution_primary direct
_atom_sites_solution_secondary difmap
_audit_creation_method SHELXL-97
_cell_angle_alpha 98.919(2)
_cell_angle_beta 105.428(5)
_cell_angle_gamma 93.867(4)
_cell_formula_units_Z 4
_cell_length_a 11.727(3)
_cell_length_b 12.934(3)
_cell_length_c 15.910(4)
_cell_measurement_reflns_used 4872
_cell_measurement_temperature 123(2)
_cell_measurement_theta_max 27.5259
_cell_measurement_theta_min 3.0845
_cell_volume 2283.1(10)
_computing_cell_refinement 'RIGAKU CrystalClear'
_computing_data_collection 'RIGAKU CrystalClear'
_computing_data_reduction 'RIGAKU CrystalClear'
_computing_molecular_graphics ORTEP-III
_computing_structure_refinement 'SHELXL-97 (Sheldrick, 1997)'
_computing_structure_solution SIR-97
_diffrn_ambient_temperature 123(2)
_diffrn_measured_fraction_theta_full 0.981
_diffrn_measured_fraction_theta_max 0.981
_diffrn_measurement_device_type
;
Saturn70 CCD (4x4 bin mode) with MicroMax-007
;
_diffrn_radiation_monochromator graphite
_diffrn_radiation_source 'fine-focus sealed tube'
_diffrn_radiation_type MoK\a
_diffrn_radiation_wavelength 0.71070
_diffrn_reflns_av_R_equivalents 0.0618
_diffrn_reflns_av_sigmaI/netI 0.1065
_diffrn_reflns_limit_h_max 13
_diffrn_reflns_limit_h_min -13
_diffrn_reflns_limit_k_max 15
_diffrn_reflns_limit_k_min -15
_diffrn_reflns_limit_l_max 18
_diffrn_reflns_limit_l_min -17
_diffrn_reflns_number 15506
_diffrn_reflns_theta_full 25.00
_diffrn_reflns_theta_max 25.00
_diffrn_reflns_theta_min 3.08
_exptl_absorpt_coefficient_mu 0.067
_exptl_absorpt_correction_type none
_exptl_crystal_colour Yellow
_exptl_crystal_density_diffrn 1.174
_exptl_crystal_density_method 'not measured'
_exptl_crystal_description Block
_exptl_crystal_F_000 864
_exptl_crystal_size_max 0.15
_exptl_crystal_size_mid 0.03
_exptl_crystal_size_min 0.01
_refine_diff_density_max 0.621
_refine_diff_density_min -0.293
_refine_diff_density_rms 0.056
_refine_ls_extinction_method none
_refine_ls_goodness_of_fit_ref 1.062
_refine_ls_hydrogen_treatment constr
_refine_ls_matrix_type full
_refine_ls_number_parameters 571
_refine_ls_number_reflns 7886
_refine_ls_number_restraints 0
_refine_ls_restrained_S_all 1.062
_refine_ls_R_factor_all 0.1384
_refine_ls_R_factor_gt 0.0770
_refine_ls_shift/su_max 0.000
_refine_ls_shift/su_mean 0.000
_refine_ls_structure_factor_coef Fsqd
_refine_ls_weighting_details 'calc w=1/[\s^2^(Fo^2^)+(0.0813P)^2^+0.0742P] where P=(Fo^2^+2Fc^2^)/3'
_refine_ls_weighting_scheme calc
_refine_ls_wR_factor_gt 0.1595
_refine_ls_wR_factor_ref 0.1913
_reflns_number_gt 4568
_reflns_number_total 7886
_reflns_threshold_expression >2sigma(I)
_cod_data_source_file c2cc33184e.txt
_cod_data_source_block compound9
_cod_original_cell_volume 2283.2(9)
_cod_original_sg_symbol_H-M P-1
_cod_database_code 7107934

loop_
_symmetry_equiv_pos_as_xyz
'x, y, z'
'-x, -y, -z'

loop_
_atom_site_label
_atom_site_type_symbol
_atom_site_fract_x
_atom_site_fract_y
_atom_site_fract_z
_atom_site_U_iso_or_equiv
_atom_site_adp_type
_atom_site_occupancy
_atom_site_symmetry_multiplicity
_atom_site_calc_flag
_atom_site_refinement_flags
N1 N 0.4551(2) -0.0913(2) 0.28040(17) 0.0222(6) Uani 1 1 d .
C1 C 0.3834(3) -0.0149(3) 0.3045(2) 0.0228(8) Uani 1 1 d .
C2 C 0.2715(3) -0.0648(3) 0.2903(2) 0.0321(9) Uani 1 1 d .
H1 H 0.2051 -0.0325 0.3009 0.039 Uiso 1 1 calc R
C3 C 0.2717(3) -0.1748(3) 0.2563(2) 0.0306(9) Uani 1 1 d .
C4 C 0.3880(3) -0.1897(3) 0.2506(2) 0.0206(7) Uani 1 1 d .
C5 C 0.1819(3) -0.2580(3) 0.2313(2) 0.0345(9) Uani 1 1 d .
H2 H 0.1039 -0.2477 0.2352 0.041 Uiso 1 1 calc R
C6 C 0.2095(3) -0.3579(3) 0.2000(3) 0.0387(10) Uani 1 1 d .
C7 C 0.3241(3) -0.3703(3) 0.1944(2) 0.0350(9) Uani 1 1 d .
H3 H 0.3404 -0.4391 0.1736 0.042 Uiso 1 1 calc R
C8 C 0.4169(3) -0.2890(3) 0.2172(2) 0.0316(9) Uani 1 1 d .
C9 C 0.5746(3) -0.0642(3) 0.2903(2) 0.0239(8) Uani 1 1 d .
H4 H 0.6212 -0.1163 0.2729 0.029 Uiso 1 1 calc R
C10 C 0.6262(3) 0.0366(3) 0.3247(2) 0.0215(8) Uani 1 1 d .
C11 C 0.5544(3) 0.1146(3) 0.3483(2) 0.0235(8) Uani 1 1 d .
H5 H 0.5901 0.1849 0.3717 0.028 Uiso 1 1 calc R
C12 C 0.4351(3) 0.0907(3) 0.3380(2) 0.0218(8) Uani 1 1 d .
C13 C 0.1148(4) -0.4529(3) 0.1711(3) 0.0572(13) Uani 1 1 d .
H6 H 0.0401 -0.4315 0.1808 0.086 Uiso 1 1 calc R
H7 H 0.1413 -0.5075 0.2059 0.086 Uiso 1 1 calc R
H8 H 0.1023 -0.4807 0.1080 0.086 Uiso 1 1 calc R
C14 C 0.5345(3) -0.3115(3) 0.2058(3) 0.0377(10) Uani 1 1 d .
H9 H 0.5298 -0.3854 0.1781 0.057 Uiso 1 1 calc R
H10 H 0.5939 -0.2983 0.2639 0.057 Uiso 1 1 calc R
H11 H 0.5576 -0.2658 0.1680 0.057 Uiso 1 1 calc R
C15 C 0.7563(3) 0.0641(3) 0.3364(2) 0.0210(8) Uani 1 1 d .
C16 C 0.8372(3) 0.0783(3) 0.4204(2) 0.0240(8) Uani 1 1 d .
C17 C 0.9585(3) 0.1020(3) 0.4288(2) 0.0269(8) Uani 1 1 d .
H12 H 1.0146 0.1101 0.4854 0.032 Uiso 1 1 calc R
C18 C 0.9979(3) 0.1138(3) 0.3560(2) 0.0295(9) Uani 1 1 d .
H13 H 1.0805 0.1297 0.3627 0.035 Uiso 1 1 calc R
C19 C 0.9170(3) 0.1024(3) 0.2738(2) 0.0276(8) Uani 1 1 d .
H14 H 0.9445 0.1128 0.2243 0.033 Uiso 1 1 calc R
C20 C 0.7953(3) 0.0759(3) 0.2613(2) 0.0234(8) Uani 1 1 d .
C21 C 0.7973(3) 0.0662(3) 0.5015(2) 0.0335(9) Uani 1 1 d .
H15 H 0.7376 0.1142 0.5075 0.050 Uiso 1 1 calc R
H16 H 0.8659 0.0830 0.5543 0.050 Uiso 1 1 calc R
H17 H 0.7624 -0.0066 0.4954 0.050 Uiso 1 1 calc R
C22 C 0.7099(3) 0.0558(3) 0.1698(2) 0.0323(9) Uani 1 1 d .
H18 H 0.7458 0.0887 0.1300 0.048 Uiso 1 1 calc R
H19 H 0.6360 0.0860 0.1719 0.048 Uiso 1 1 calc R
H20 H 0.6923 -0.0202 0.1478 0.048 Uiso 1 1 calc R
C23 C 0.3613(3) 0.1735(3) 0.3630(2) 0.0238(8) Uani 1 1 d .
C24 C 0.3719(3) 0.2093(3) 0.4533(2) 0.0267(8) Uani 1 1 d .
C25 C 0.3071(3) 0.2907(3) 0.4755(3) 0.0352(10) Uani 1 1 d .
H21 H 0.3127 0.3152 0.5361 0.042 Uiso 1 1 calc R
C26 C 0.2349(3) 0.3365(3) 0.4114(3) 0.0392(10) Uani 1 1 d .
H22 H 0.1932 0.3932 0.4277 0.047 Uiso 1 1 calc R
C27 C 0.2241(3) 0.2989(3) 0.3235(3) 0.0367(10) Uani 1 1 d .
H23 H 0.1732 0.3295 0.2794 0.044 Uiso 1 1 calc R
C28 C 0.2853(3) 0.2179(3) 0.2977(2) 0.0288(8) Uani 1 1 d .
C29 C 0.4524(3) 0.1633(3) 0.5241(2) 0.0344(9) Uani 1 1 d .
H24 H 0.5354 0.1818 0.5256 0.052 Uiso 1 1 calc R
H25 H 0.4340 0.0865 0.5116 0.052 Uiso 1 1 calc R
H26 H 0.4405 0.1914 0.5817 0.052 Uiso 1 1 calc R
C30 C 0.2714(4) 0.1788(4) 0.2004(2) 0.0465(11) Uani 1 1 d .
H27 H 0.3497 0.1681 0.1916 0.070 Uiso 1 1 calc R
H28 H 0.2362 0.2310 0.1658 0.070 Uiso 1 1 calc R
H29 H 0.2195 0.1119 0.1807 0.070 Uiso 1 1 calc R
N2 N 0.7879(2) 0.5560(2) 0.21102(18) 0.0231(7) Uani 1 1 d .
C31 C 0.7591(3) 0.4743(3) 0.1360(2) 0.0241(8) Uani 1 1 d .
C32 C 0.7688(3) 0.5159(3) 0.0637(2) 0.0307(9) Uani 1 1 d .
H30 H 0.7539 0.4780 0.0050 0.037 Uiso 1 1 calc R
C33 C 0.8053(3) 0.6259(3) 0.0922(2) 0.0271(8) Uani 1 1 d .
C34 C 0.8176(3) 0.6505(3) 0.1848(2) 0.0224(8) Uani 1 1 d .
C35 C 0.8307(3) 0.7054(3) 0.0473(2) 0.0297(9) Uani 1 1 d .
H31 H 0.8228 0.6897 -0.0145 0.036 Uiso 1 1 calc R
C36 C 0.8671(3) 0.8064(3) 0.0934(2) 0.0320(9) Uani 1 1 d .
C37 C 0.8780(3) 0.8281(3) 0.1847(2) 0.0290(9) Uani 1 1 d .
H32 H 0.9028 0.8987 0.2150 0.035 Uiso 1 1 calc R
C38 C 0.8550(3) 0.7532(3) 0.2332(2) 0.0234(8) Uani 1 1 d .
C39 C 0.7803(3) 0.5373(3) 0.2928(2) 0.0237(8) Uani 1 1 d .
H33 H 0.7983 0.5938 0.3418 0.028 Uiso 1 1 calc R
C40 C 0.7472(3) 0.4386(3) 0.3033(2) 0.0249(8) Uani 1 1 d .
C41 C 0.7239(3) 0.3537(3) 0.2291(2) 0.0282(8) Uani 1 1 d .
H34 H 0.7043 0.2841 0.2371 0.034 Uiso 1 1 calc R
C42 C 0.7290(3) 0.3695(3) 0.1479(2) 0.0252(8) Uani 1 1 d .
C43 C 0.8929(4) 0.8965(3) 0.0478(3) 0.0426(10) Uani 1 1 d .
H35 H 0.9093 0.8681 -0.0081 0.064 Uiso 1 1 calc R
H36 H 0.9624 0.9434 0.0864 0.064 Uiso 1 1 calc R
H37 H 0.8238 0.9361 0.0356 0.064 Uiso 1 1 calc R
C44 C 0.8747(3) 0.7847(3) 0.3319(2) 0.0330(9) Uani 1 1 d .
H38 H 0.9041 0.8598 0.3503 0.050 Uiso 1 1 calc R
H39 H 0.9333 0.7432 0.3632 0.050 Uiso 1 1 calc R
H40 H 0.7993 0.7716 0.3462 0.050 Uiso 1 1 calc R
C45 C 0.7341(3) 0.4178(3) 0.3907(2) 0.0234(8) Uani 1 1 d .
C46 C 0.6237(3) 0.4236(3) 0.4081(2) 0.0277(8) Uani 1 1 d .
C47 C 0.6127(3) 0.4021(3) 0.4887(3) 0.0325(9) Uani 1 1 d .
H41 H 0.5386 0.4070 0.5019 0.039 Uiso 1 1 calc R
C48 C 0.7067(4) 0.3738(3) 0.5497(3) 0.0363(10) Uani 1 1 d .
H42 H 0.6972 0.3592 0.6044 0.044 Uiso 1 1 calc R
C49 C 0.8157(3) 0.3665(3) 0.5315(2) 0.0346(9) Uani 1 1 d .
H43 H 0.8805 0.3466 0.5737 0.042 Uiso 1 1 calc R
C50 C 0.8305(3) 0.3883(3) 0.4521(2) 0.0299(9) Uani 1 1 d .
C51 C 0.5186(3) 0.4525(3) 0.3415(3) 0.0395(10) Uani 1 1 d .
H44 H 0.5324 0.5269 0.3374 0.059 Uiso 1 1 calc R
H45 H 0.4466 0.4408 0.3605 0.059 Uiso 1 1 calc R
H46 H 0.5085 0.4086 0.2834 0.059 Uiso 1 1 calc R
C52 C 0.9481(3) 0.3783(3) 0.4312(2) 0.0364(10) Uani 1 1 d .
H47 H 1.0054 0.3581 0.4814 0.055 Uiso 1 1 calc R
H48 H 0.9786 0.4460 0.4204 0.055 Uiso 1 1 calc R
H49 H 0.9367 0.3243 0.3783 0.055 Uiso 1 1 calc R
C53 C 0.7045(3) 0.2813(3) 0.0708(2) 0.0294(9) Uani 1 1 d .
C54 C 0.5889(3) 0.2325(3) 0.0307(2) 0.0377(10) Uani 1 1 d .
C55 C 0.5713(4) 0.1432(3) -0.0355(3) 0.0480(11) Uani 1 1 d .
H50 H 0.4936 0.1071 -0.0617 0.058 Uiso 1 1 calc R
C56 C 0.6661(5) 0.1071(3) -0.0629(3) 0.0509(12) Uani 1 1 d .
H51 H 0.6530 0.0471 -0.1086 0.061 Uiso 1 1 calc R
C57 C 0.7771(4) 0.1566(3) -0.0253(3) 0.0435(11) Uani 1 1 d .
H52 H 0.8413 0.1310 -0.0451 0.052 Uiso 1 1 calc R
C58 C 0.7997(4) 0.2438(3) 0.0416(2) 0.0359(10) Uani 1 1 d .
C59 C 0.4843(4) 0.2737(4) 0.0591(3) 0.0651(14) Uani 1 1 d .
H53 H 0.4912 0.2640 0.1200 0.098 Uiso 1 1 calc R
H54 H 0.4099 0.2349 0.0195 0.098 Uiso 1 1 calc R
H55 H 0.4844 0.3488 0.0560 0.098 Uiso 1 1 calc R
C60 C 0.9255(4) 0.2945(3) 0.0842(3) 0.0535(13) Uani 1 1 d .
H56 H 0.9809 0.2484 0.0661 0.080 Uiso 1 1 calc R
H57 H 0.9417 0.3057 0.1488 0.080 Uiso 1 1 calc R
H58 H 0.9357 0.3624 0.0655 0.080 Uiso 1 1 calc R

loop_
_atom_site_aniso_label
_atom_site_aniso_U_11
_atom_site_aniso_U_22
_atom_site_aniso_U_33
_atom_site_aniso_U_23
_atom_site_aniso_U_13
_atom_site_aniso_U_12
N1 0.0247(16) 0.0181(16) 0.0218(16) 0.0017(12) 0.0045(12) 0.0004(13)
C1 0.0236(19) 0.027(2) 0.0199(18) 0.0081(16) 0.0067(15) 0.0055(16)
C2 0.030(2) 0.035(2) 0.034(2) 0.0097(18) 0.0113(18) 0.0118(18)
C3 0.028(2) 0.032(2) 0.032(2) 0.0115(18) 0.0070(17) 0.0009(17)
C4 0.0194(18) 0.0161(18) 0.0245(19) 0.0004(15) 0.0050(15) 0.0013(14)
C5 0.0180(19) 0.045(3) 0.038(2) 0.013(2) 0.0019(16) -0.0037(18)
C6 0.036(2) 0.035(2) 0.042(2) 0.011(2) 0.0050(19) -0.0009(19)
C7 0.040(2) 0.023(2) 0.031(2) 0.0084(17) -0.0063(17) -0.0119(17)
C8 0.033(2) 0.034(2) 0.027(2) 0.0081(17) 0.0046(17) 0.0065(18)
C9 0.0193(18) 0.025(2) 0.029(2) 0.0078(16) 0.0084(15) 0.0004(15)
C10 0.0248(18) 0.0197(19) 0.0190(18) 0.0051(15) 0.0041(15) 0.0008(15)
C11 0.0256(19) 0.0220(19) 0.0225(19) 0.0016(15) 0.0085(15) -0.0008(15)
C12 0.0277(19) 0.0199(19) 0.0170(18) 0.0045(15) 0.0044(15) 0.0033(15)
C13 0.032(2) 0.043(3) 0.091(4) 0.012(3) 0.011(2) -0.005(2)
C14 0.036(2) 0.032(2) 0.042(2) 0.0025(19) 0.0076(19) 0.0098(19)
C15 0.0221(18) 0.0154(18) 0.0245(19) 0.0015(15) 0.0060(15) 0.0022(14)
C16 0.027(2) 0.0179(19) 0.028(2) 0.0031(15) 0.0088(16) 0.0040(15)
C17 0.0243(19) 0.023(2) 0.029(2) -0.0022(16) 0.0043(16) 0.0003(15)
C18 0.028(2) 0.023(2) 0.039(2) 0.0031(17) 0.0159(18) -0.0002(16)
C19 0.032(2) 0.021(2) 0.035(2) 0.0022(17) 0.0196(18) 0.0009(16)
C20 0.033(2) 0.0128(18) 0.028(2) 0.0037(15) 0.0138(17) 0.0032(15)
C21 0.030(2) 0.042(2) 0.024(2) 0.0049(18) 0.0028(17) -0.0039(18)
C22 0.038(2) 0.033(2) 0.028(2) 0.0049(17) 0.0129(17) 0.0002(18)
C23 0.0229(19) 0.0212(19) 0.028(2) 0.0031(16) 0.0099(16) 0.0002(15)
C24 0.0253(19) 0.021(2) 0.033(2) -0.0008(16) 0.0133(17) -0.0073(15)
C25 0.031(2) 0.028(2) 0.049(3) -0.0075(19) 0.024(2) -0.0039(18)
C26 0.028(2) 0.020(2) 0.076(3) 0.004(2) 0.028(2) 0.0041(17)
C27 0.024(2) 0.030(2) 0.059(3) 0.019(2) 0.0101(19) 0.0022(17)
C28 0.026(2) 0.026(2) 0.035(2) 0.0088(17) 0.0080(17) 0.0024(17)
C29 0.041(2) 0.037(2) 0.026(2) 0.0036(18) 0.0124(18) 0.0010(19)
C30 0.051(3) 0.053(3) 0.034(2) 0.016(2) 0.003(2) 0.014(2)
N2 0.0249(16) 0.0210(16) 0.0251(16) 0.0033(13) 0.0103(13) 0.0031(13)
C31 0.0196(18) 0.026(2) 0.025(2) -0.0005(16) 0.0083(15) -0.0006(15)
C32 0.035(2) 0.027(2) 0.029(2) -0.0006(17) 0.0108(17) 0.0001(17)
C33 0.0270(19) 0.028(2) 0.029(2) 0.0041(17) 0.0132(16) 0.0090(16)
C34 0.0185(18) 0.022(2) 0.029(2) 0.0051(16) 0.0090(15) 0.0068(15)
C35 0.033(2) 0.033(2) 0.025(2) 0.0078(17) 0.0084(17) 0.0099(17)
C36 0.031(2) 0.030(2) 0.040(2) 0.0098(18) 0.0138(18) 0.0124(17)
C37 0.025(2) 0.022(2) 0.039(2) 0.0017(17) 0.0093(17) 0.0047(16)
C38 0.0201(18) 0.022(2) 0.0258(19) 0.0018(16) 0.0043(15) 0.0015(15)
C39 0.0189(18) 0.024(2) 0.027(2) -0.0003(16) 0.0068(15) 0.0031(15)
C40 0.0246(19) 0.023(2) 0.028(2) 0.0018(16) 0.0105(16) 0.0004(15)
C41 0.028(2) 0.027(2) 0.031(2) 0.0049(17) 0.0126(17) 0.0007(16)
C42 0.0225(19) 0.025(2) 0.026(2) -0.0017(16) 0.0069(16) 0.0013(15)
C43 0.054(3) 0.032(2) 0.049(3) 0.010(2) 0.025(2) 0.008(2)
C44 0.033(2) 0.027(2) 0.035(2) 0.0018(17) 0.0044(17) -0.0026(17)
C45 0.0268(19) 0.0156(18) 0.026(2) -0.0020(15) 0.0092(16) -0.0014(15)
C46 0.028(2) 0.021(2) 0.032(2) -0.0039(16) 0.0115(17) -0.0031(16)
C47 0.032(2) 0.025(2) 0.043(2) 0.0013(18) 0.0212(19) -0.0019(17)
C48 0.056(3) 0.022(2) 0.038(2) 0.0076(18) 0.023(2) 0.0033(19)
C49 0.048(3) 0.024(2) 0.033(2) 0.0080(18) 0.0111(19) 0.0080(18)
C50 0.032(2) 0.025(2) 0.034(2) 0.0010(17) 0.0129(18) 0.0066(17)
C51 0.026(2) 0.047(3) 0.041(2) -0.005(2) 0.0096(18) -0.0011(18)
C52 0.038(2) 0.039(2) 0.035(2) 0.0073(19) 0.0133(19) 0.0146(19)
C53 0.037(2) 0.023(2) 0.030(2) 0.0032(16) 0.0136(18) -0.0006(17)
C54 0.040(2) 0.037(2) 0.029(2) 0.0078(19) -0.0019(18) -0.0016(19)
C55 0.063(3) 0.038(3) 0.027(2) 0.007(2) -0.010(2) -0.010(2)
C56 0.094(4) 0.030(3) 0.020(2) -0.0060(19) 0.009(2) 0.006(3)
C57 0.072(3) 0.031(2) 0.033(2) 0.004(2) 0.024(2) 0.008(2)
C58 0.055(3) 0.026(2) 0.033(2) 0.0067(18) 0.024(2) 0.0032(19)
C59 0.034(3) 0.081(4) 0.069(3) 0.014(3) -0.005(2) 0.004(3)
C60 0.045(3) 0.042(3) 0.080(3) 0.001(2) 0.036(3) 0.000(2)

loop_
_atom_type_symbol
_atom_type_description
_atom_type_scat_dispersion_real
_atom_type_scat_dispersion_imag
_atom_type_scat_source
C C 0.0033 0.0016 'International Tables Vol C Tables 4.2.6.8 and 6.1.1.4'
H H 0.0000 0.0000 'International Tables Vol C Tables 4.2.6.8 and 6.1.1.4'
N N 0.0061 0.0033 'International Tables Vol C Tables 4.2.6.8 and 6.1.1.4'

loop_
_geom_angle_atom_site_label_1
_geom_angle_atom_site_label_2
_geom_angle_atom_site_label_3
_geom_angle
C9 N1 C4 129.2(3)
C9 N1 C1 120.7(3)
C4 N1 C1 110.0(3)
C2 C1 N1 107.6(3)
C2 C1 C12 133.2(3)
N1 C1 C12 119.2(3)
C1 C2 C3 108.3(3)
C1 C2 H1 125.8
C3 C2 H1 125.8
C5 C3 C4 121.2(3)
C5 C3 C2 131.2(3)
C4 C3 C2 107.6(3)
N1 C4 C8 131.9(3)
N1 C4 C3 106.4(3)
C8 C4 C3 121.7(3)
C3 C5 C6 118.1(3)
C3 C5 H2 121.0
C6 C5 H2 121.0
C7 C6 C5 119.6(4)
C7 C6 C13 119.6(4)
C5 C6 C13 120.8(3)
C6 C7 C8 124.6(4)
C6 C7 H3 117.7
C8 C7 H3 117.7
C7 C8 C4 114.8(3)
C7 C8 C14 119.6(4)
C4 C8 C14 125.6(3)
C10 C9 N1 120.7(3)
C10 C9 H4 119.6
N1 C9 H4 119.6
C9 C10 C11 119.0(3)
C9 C10 C15 119.9(3)
C11 C10 C15 121.1(3)
C12 C11 C10 121.8(3)
C12 C11 H5 119.1
C10 C11 H5 119.1
C11 C12 C1 118.6(3)
C11 C12 C23 121.0(3)
C1 C12 C23 120.4(3)
C6 C13 H6 109.5
C6 C13 H7 109.5
H6 C13 H7 109.5
C6 C13 H8 109.5
H6 C13 H8 109.5
H7 C13 H8 109.5
C8 C14 H9 109.5
C8 C14 H10 109.5
H9 C14 H10 109.5
C8 C14 H11 109.5
H9 C14 H11 109.5
H10 C14 H11 109.5
C16 C15 C20 120.8(3)
C16 C15 C10 120.2(3)
C20 C15 C10 119.0(3)
C15 C16 C17 118.7(3)
C15 C16 C21 121.6(3)
C17 C16 C21 119.6(3)
C18 C17 C16 121.1(3)
C18 C17 H12 119.4
C16 C17 H12 119.4
C19 C18 C17 119.7(3)
C19 C18 H13 120.2
C17 C18 H13 120.2
C18 C19 C20 121.5(3)
C18 C19 H14 119.2
C20 C19 H14 119.2
C19 C20 C15 118.1(3)
C19 C20 C22 120.5(3)
C15 C20 C22 121.3(3)
C16 C21 H15 109.5
C16 C21 H16 109.5
H15 C21 H16 109.5
C16 C21 H17 109.5
H15 C21 H17 109.5
H16 C21 H17 109.5
C20 C22 H18 109.5
C20 C22 H19 109.5
H18 C22 H19 109.5
C20 C22 H20 109.5
H18 C22 H20 109.5
H19 C22 H20 109.5
C28 C23 C24 120.2(3)
C28 C23 C12 120.5(3)
C24 C23 C12 119.2(3)
C25 C24 C23 118.4(3)
C25 C24 C29 120.4(3)
C23 C24 C29 121.2(3)
C26 C25 C24 121.4(4)
C26 C25 H21 119.3
C24 C25 H21 119.3
C27 C26 C25 119.2(3)
C27 C26 H22 120.4
C25 C26 H22 120.4
C26 C27 C28 121.8(4)
C26 C27 H23 119.1
C28 C27 H23 119.1
C27 C28 C23 119.0(3)
C27 C28 C30 120.4(3)
C23 C28 C30 120.7(3)
C24 C29 H24 109.5
C24 C29 H25 109.5
H24 C29 H25 109.5
C24 C29 H26 109.5
H24 C29 H26 109.5
H25 C29 H26 109.5
C28 C30 H27 109.5
C28 C30 H28 109.5
H27 C30 H28 109.5
C28 C30 H29 109.5
H27 C30 H29 109.5
H28 C30 H29 109.5
C39 N2 C34 130.1(3)
C39 N2 C31 121.4(3)
C34 N2 C31 108.4(3)
C32 C31 N2 109.0(3)
C32 C31 C42 132.9(3)
N2 C31 C42 118.1(3)
C31 C32 C33 107.8(3)
C31 C32 H30 126.1
C33 C32 H30 126.1
C35 C33 C34 119.7(3)
C35 C33 C32 132.2(3)
C34 C33 C32 108.0(3)
N2 C34 C38 131.5(3)
N2 C34 C33 106.7(3)
C38 C34 C33 121.8(3)
C36 C35 C33 119.3(3)
C36 C35 H31 120.3
C33 C35 H31 120.3
C35 C36 C37 119.6(3)
C35 C36 C43 121.7(3)
C37 C36 C43 118.7(3)
C38 C37 C36 124.1(3)
C38 C37 H32 118.0
C36 C37 H32 118.0
C37 C38 C34 115.5(3)
C37 C38 C44 119.5(3)
C34 C38 C44 125.0(3)
C40 C39 N2 120.4(3)
C40 C39 H33 119.8
N2 C39 H33 119.8
C39 C40 C41 118.9(3)
C39 C40 C45 121.0(3)
C41 C40 C45 120.1(3)
C42 C41 C40 122.1(3)
C42 C41 H34 118.9
C40 C41 H34 118.9
C41 C42 C31 118.9(3)
C41 C42 C53 122.1(3)
C31 C42 C53 119.0(3)
C36 C43 H35 109.5
C36 C43 H36 109.5
H35 C43 H36 109.5
C36 C43 H37 109.5
H35 C43 H37 109.5
H36 C43 H37 109.5
C38 C44 H38 109.5
C38 C44 H39 109.5
H38 C44 H39 109.5
C38 C44 H40 109.5
H38 C44 H40 109.5
H39 C44 H40 109.5
C46 C45 C50 120.8(3)
C46 C45 C40 119.3(3)
C50 C45 C40 119.9(3)
C47 C46 C45 118.5(3)
C47 C46 C51 120.4(3)
C45 C46 C51 121.2(3)
C48 C47 C46 121.3(3)
C48 C47 H41 119.3
C46 C47 H41 119.3
C47 C48 C49 120.0(3)
C47 C48 H42 120.0
C49 C48 H42 120.0
C50 C49 C48 120.4(4)
C50 C49 H43 119.8
C48 C49 H43 119.8
C49 C50 C45 119.1(3)
C49 C50 C52 120.5(3)
C45 C50 C52 120.4(3)
C46 C51 H44 109.5
C46 C51 H45 109.5
H44 C51 H45 109.5
C46 C51 H46 109.5
H44 C51 H46 109.5
H45 C51 H46 109.5
C50 C52 H47 109.5
C50 C52 H48 109.5
H47 C52 H48 109.5
C50 C52 H49 109.5
H47 C52 H49 109.5
H48 C52 H49 109.5
C54 C53 C58 119.9(3)
C54 C53 C42 120.4(3)
C58 C53 C42 119.6(3)
C53 C54 C55 118.6(4)
C53 C54 C59 120.9(4)
C55 C54 C59 120.4(4)
C56 C55 C54 120.5(4)
C56 C55 H50 119.7
C54 C55 H50 119.7
C57 C56 C55 120.3(4)
C57 C56 H51 119.8
C55 C56 H51 119.8
C56 C57 C58 121.5(4)
C56 C57 H52 119.3
C58 C57 H52 119.3
C57 C58 C53 119.1(4)
C57 C58 C60 119.8(4)
C53 C58 C60 121.1(3)
C54 C59 H53 109.5
C54 C59 H54 109.5
H53 C59 H54 109.5
C54 C59 H55 109.5
H53 C59 H55 109.5
H54 C59 H55 109.5
C58 C60 H56 109.5
C58 C60 H57 109.5
H56 C60 H57 109.5
C58 C60 H58 109.5
H56 C60 H58 109.5
H57 C60 H58 109.5

loop_
_geom_bond_atom_site_label_1
_geom_bond_atom_site_label_2
_geom_bond_distance
N1 C9 1.381(4)
N1 C4 1.395(4)
N1 C1 1.413(4)
C1 C2 1.368(5)
C1 C12 1.417(5)
C2 C3 1.442(5)
C2 H1 0.9500
C3 C5 1.384(5)
C3 C4 1.415(4)
C4 C8 1.410(5)
C5 C6 1.401(5)
C5 H2 0.9500
C6 C7 1.389(5)
C6 C13 1.524(5)
C7 C8 1.393(5)
C7 H3 0.9500
C8 C14 1.480(5)
C9 C10 1.365(5)
C9 H4 0.9500
C10 C11 1.425(4)
C10 C15 1.498(4)
C11 C12 1.373(4)
C11 H5 0.9500
C12 C23 1.494(4)
C13 H6 0.9800
C13 H7 0.9800
C13 H8 0.9800
C14 H9 0.9800
C14 H10 0.9800
C14 H11 0.9800
C15 C16 1.394(4)
C15 C20 1.413(4)
C16 C17 1.401(4)
C16 C21 1.512(4)
C17 C18 1.381(5)
C17 H12 0.9500
C18 C19 1.376(5)
C18 H13 0.9500
C19 C20 1.399(5)
C19 H14 0.9500
C20 C22 1.504(5)
C21 H15 0.9800
C21 H16 0.9800
C21 H17 0.9800
C22 H18 0.9800
C22 H19 0.9800
C22 H20 0.9800
C23 C28 1.402(5)
C23 C24 1.409(5)
C24 C25 1.395(5)
C24 C29 1.494(5)
C25 C26 1.379(5)
C25 H21 0.9500
C26 C27 1.376(5)
C26 H22 0.9500
C27 C28 1.380(5)
C27 H23 0.9500
C28 C30 1.515(5)
C29 H24 0.9800
C29 H25 0.9800
C29 H26 0.9800
C30 H27 0.9800
C30 H28 0.9800
C30 H29 0.9800
N2 C39 1.384(4)
N2 C34 1.402(4)
N2 C31 1.415(4)
C31 C32 1.371(5)
C31 C42 1.432(5)
C32 C33 1.424(5)
C32 H30 0.9500
C33 C35 1.399(5)
C33 C34 1.424(5)
C34 C38 1.405(5)
C35 C36 1.374(5)
C35 H31 0.9500
C36 C37 1.404(5)
C36 C43 1.519(5)
C37 C38 1.384(5)
C37 H32 0.9500
C38 C44 1.511(5)
C39 C40 1.357(5)
C39 H33 0.9500
C40 C41 1.437(5)
C40 C45 1.501(5)
C41 C42 1.354(5)
C41 H34 0.9500
C42 C53 1.491(5)
C43 H35 0.9800
C43 H36 0.9800
C43 H37 0.9800
C44 H38 0.9800
C44 H39 0.9800
C44 H40 0.9800
C45 C46 1.399(4)
C45 C50 1.401(5)
C46 C47 1.390(5)
C46 C51 1.507(5)
C47 C48 1.374(5)
C47 H41 0.9500
C48 C49 1.390(5)
C48 H42 0.9500
C49 C50 1.389(5)
C49 H43 0.9500
C50 C52 1.511(5)
C51 H44 0.9800
C51 H45 0.9800
C51 H46 0.9800
C52 H47 0.9800
C52 H48 0.9800
C52 H49 0.9800
C53 C54 1.394(5)
C53 C58 1.405(5)
C54 C55 1.400(5)
C54 C59 1.517(6)
C55 C56 1.382(6)
C55 H50 0.9500
C56 C57 1.348(6)
C56 H51 0.9500
C57 C58 1.383(5)
C57 H52 0.9500
C58 C60 1.505(6)
C59 H53 0.9800
C59 H54 0.9800
C59 H55 0.9800
C60 H56 0.9800
C60 H57 0.9800
C60 H58 0.9800

loop_
_geom_torsion_atom_site_label_1
_geom_torsion_atom_site_label_2
_geom_torsion_atom_site_label_3
_geom_torsion_atom_site_label_4
_geom_torsion
C9 N1 C1 C2 -178.0(3)
C4 N1 C1 C2 0.2(4)
C9 N1 C1 C12 0.7(4)
C4 N1 C1 C12 179.0(3)
N1 C1 C2 C3 -0.2(4)
C12 C1 C2 C3 -178.7(3)
C1 C2 C3 C5 -179.7(4)
C1 C2 C3 C4 0.1(4)
C9 N1 C4 C8 -4.0(6)
C1 N1 C4 C8 177.9(3)
C9 N1 C4 C3 177.9(3)
C1 N1 C4 C3 -0.2(4)
C5 C3 C4 N1 179.9(3)
C2 C3 C4 N1 0.1(4)
C5 C3 C4 C8 1.6(5)
C2 C3 C4 C8 -178.2(3)
C4 C3 C5 C6 0.0(5)
C2 C3 C5 C6 179.8(4)
C3 C5 C6 C7 -0.5(5)
C3 C5 C6 C13 -179.8(4)
C5 C6 C7 C8 -0.6(6)
C13 C6 C7 C8 178.6(4)
C6 C7 C8 C4 2.2(5)
C6 C7 C8 C14 -178.3(3)
N1 C4 C8 C7 179.6(3)
C3 C4 C8 C7 -2.6(5)
N1 C4 C8 C14 0.0(6)
C3 C4 C8 C14 177.9(3)
C4 N1 C9 C10 -176.9(3)
C1 N1 C9 C10 1.0(5)
N1 C9 C10 C11 -1.7(5)
N1 C9 C10 C15 178.9(3)
C9 C10 C11 C12 0.6(5)
C15 C10 C11 C12 -180.0(3)
C10 C11 C12 C1 1.1(5)
C10 C11 C12 C23 -179.9(3)
C2 C1 C12 C11 176.7(4)
N1 C1 C12 C11 -1.7(4)
C2 C1 C12 C23 -2.3(6)
N1 C1 C12 C23 179.3(3)
C9 C10 C15 C16 -103.8(4)
C11 C10 C15 C16 76.8(4)
C9 C10 C15 C20 76.7(4)
C11 C10 C15 C20 -102.7(4)
C20 C15 C16 C17 -1.6(5)
C10 C15 C16 C17 178.8(3)
C20 C15 C16 C21 179.9(3)
C10 C15 C16 C21 0.4(5)
C15 C16 C17 C18 1.6(5)
C21 C16 C17 C18 -179.9(3)
C16 C17 C18 C19 0.1(5)
C17 C18 C19 C20 -1.9(5)
C18 C19 C20 C15 1.9(5)
C18 C19 C20 C22 -175.3(3)
C16 C15 C20 C19 -0.1(5)
C10 C15 C20 C19 179.5(3)
C16 C15 C20 C22 177.1(3)
C10 C15 C20 C22 -3.4(5)
C11 C12 C23 C28 102.6(4)
C1 C12 C23 C28 -78.4(4)
C11 C12 C23 C24 -75.1(4)
C1 C12 C23 C24 103.9(4)
C28 C23 C24 C25 -1.2(5)
C12 C23 C24 C25 176.5(3)
C28 C23 C24 C29 -180.0(3)
C12 C23 C24 C29 -2.2(5)
C23 C24 C25 C26 -0.7(5)
C29 C24 C25 C26 178.1(3)
C24 C25 C26 C27 1.9(5)
C25 C26 C27 C28 -1.2(5)
C26 C27 C28 C23 -0.6(5)
C26 C27 C28 C30 -179.8(3)
C24 C23 C28 C27 1.8(5)
C12 C23 C28 C27 -175.9(3)
C24 C23 C28 C30 -178.9(3)
C12 C23 C28 C30 3.4(5)
C39 N2 C31 C32 177.0(3)
C34 N2 C31 C32 -0.6(3)
C39 N2 C31 C42 -4.1(4)
C34 N2 C31 C42 178.3(3)
N2 C31 C32 C33 0.4(4)
C42 C31 C32 C33 -178.3(3)
C31 C32 C33 C35 178.6(3)
C31 C32 C33 C34 0.0(4)
C39 N2 C34 C38 4.2(5)
C31 N2 C34 C38 -178.4(3)
C39 N2 C34 C33 -176.8(3)
C31 N2 C34 C33 0.6(3)
C35 C33 C34 N2 -179.2(3)
C32 C33 C34 N2 -0.4(3)
C35 C33 C34 C38 -0.1(5)
C32 C33 C34 C38 178.7(3)
C34 C33 C35 C36 -0.1(5)
C32 C33 C35 C36 -178.6(4)
C33 C35 C36 C37 -0.1(5)
C33 C35 C36 C43 -178.4(3)
C35 C36 C37 C38 0.5(5)
C43 C36 C37 C38 178.9(3)
C36 C37 C38 C34 -0.6(5)
C36 C37 C38 C44 177.5(3)
N2 C34 C38 C37 179.3(3)
C33 C34 C38 C37 0.4(4)
N2 C34 C38 C44 1.3(5)
C33 C34 C38 C44 -177.6(3)
C34 N2 C39 C40 178.6(3)
C31 N2 C39 C40 1.5(5)
N2 C39 C40 C41 1.9(5)
N2 C39 C40 C45 -177.7(3)
C39 C40 C41 C42 -2.9(5)
C45 C40 C41 C42 176.8(3)
C40 C41 C42 C31 0.3(5)
C40 C41 C42 C53 -179.9(3)
C32 C31 C42 C41 -178.3(3)
N2 C31 C42 C41 3.1(5)
C32 C31 C42 C53 1.8(6)
N2 C31 C42 C53 -176.8(3)
C39 C40 C45 C46 90.3(4)
C41 C40 C45 C46 -89.4(4)
C39 C40 C45 C50 -92.7(4)
C41 C40 C45 C50 87.7(4)
C50 C45 C46 C47 1.7(5)
C40 C45 C46 C47 178.7(3)
C50 C45 C46 C51 -178.4(3)
C40 C45 C46 C51 -1.3(5)
C45 C46 C47 C48 -1.2(5)
C51 C46 C47 C48 178.9(3)
C46 C47 C48 C49 0.2(6)
C47 C48 C49 C50 0.4(6)
C48 C49 C50 C45 0.1(5)
C48 C49 C50 C52 -178.7(3)
C46 C45 C50 C49 -1.2(5)
C40 C45 C50 C49 -178.2(3)
C46 C45 C50 C52 177.7(3)
C40 C45 C50 C52 0.6(5)
C41 C42 C53 C54 71.7(5)
C31 C42 C53 C54 -108.5(4)
C41 C42 C53 C58 -105.0(4)
C31 C42 C53 C58 74.9(4)
C58 C53 C54 C55 3.1(5)
C42 C53 C54 C55 -173.5(3)
C58 C53 C54 C59 -178.1(4)
C42 C53 C54 C59 5.3(6)
C53 C54 C55 C56 -2.8(6)
C59 C54 C55 C56 178.4(4)
C54 C55 C56 C57 1.1(6)
C55 C56 C57 C58 0.3(6)
C56 C57 C58 C53 0.1(6)
C56 C57 C58 C60 177.8(4)
C54 C53 C58 C57 -1.8(5)
C42 C53 C58 C57 174.8(3)
C54 C53 C58 C60 -179.5(4)
C42 C53 C58 C60 -2.9(5)
